data_7017900
loop_
_publ_author_name
'Beck, John F.'
'Schmidt, Joseph A. R.'

_publ_section_title
;
 Isolation and characterization of main group and late transition metal
 complexes using orthometallated imine ligands.
;
_journal_issue 3
_journal_name_full 'Dalton transactions (Cambridge, England : 2003)'
_journal_page_first 860
_journal_page_last 870
_journal_paper_doi 10.1039/c1dt11629k
_journal_volume 41
_journal_year 2012
_chemical_formula_sum 'C44 H54 Cu Li N2 O5'
_chemical_formula_weight 761.37
_chemical_name_systematic
;
?
;
_space_group_IT_number 14
_symmetry_cell_setting monoclinic
_symmetry_space_group_name_Hall '-P 2yn'
_symmetry_space_group_name_H-M 'P 1 21/n 1'
_atom_sites_solution_hydrogens geom
_atom_sites_solution_primary direct
_atom_sites_solution_secondary difmap
_audit_creation_method SHELXL-97
_cell_angle_alpha 90.00
_cell_angle_beta 97.30(3)
_cell_angle_gamma 90.00
_cell_formula_units_Z 4
_cell_length_a 10.700(2)
_cell_length_b 30.090(6)
_cell_length_c 13.070(3)
_cell_measurement_reflns_used 5748
_cell_measurement_temperature 140
_cell_measurement_theta_max 56.60
_cell_measurement_theta_min 2.167
_cell_volume 4173.9(15)
_computing_cell_refinement 'Bruker SAINT v6.22'
_computing_data_collection 'Bruker SMART v5.625'
_computing_data_reduction 'Bruker SAINT v6.22'
_computing_molecular_graphics 'Bruker SHELXTL'
_computing_publication_material 'Bruker SHELXTL'
_computing_structure_refinement 'SHELXL-97 (Sheldrick, 1997)'
_computing_structure_solution 'SHELXS-97 (Sheldrick, 1990)'
_diffrn_ambient_temperature 140
_diffrn_measured_fraction_theta_full 0.992
_diffrn_measured_fraction_theta_max 0.992
_diffrn_measurement_device_type 'SMART CCD'
_diffrn_measurement_method \w-scan
_diffrn_radiation_monochromator graphite
_diffrn_radiation_source 'fine-focus sealed tube'
_diffrn_radiation_type MoK\a
_diffrn_radiation_wavelength 0.71073
_diffrn_reflns_av_R_equivalents 0.0632
_diffrn_reflns_av_sigmaI/netI 0.0578
_diffrn_reflns_limit_h_max 12
_diffrn_reflns_limit_h_min -12
_diffrn_reflns_limit_k_max 35
_diffrn_reflns_limit_k_min -35
_diffrn_reflns_limit_l_max 15
_diffrn_reflns_limit_l_min -15
_diffrn_reflns_number 28009
_diffrn_reflns_theta_full 24.88
_diffrn_reflns_theta_max 24.88
_diffrn_reflns_theta_min 1.35
_exptl_absorpt_coefficient_mu 0.568
_exptl_absorpt_correction_T_max 1.000
_exptl_absorpt_correction_T_min 0.783658
_exptl_absorpt_correction_type empirical
_exptl_absorpt_process_details SADABS
_exptl_crystal_colour orange
_exptl_crystal_density_diffrn 1.212
_exptl_crystal_density_method 'not measured'
_exptl_crystal_description block
_exptl_crystal_F_000 1616
_exptl_crystal_size_max 0.20
_exptl_crystal_size_mid 0.10
_exptl_crystal_size_min 0.10
_refine_diff_density_max 0.439
_refine_diff_density_min -1.153
_refine_diff_density_rms 0.124
_refine_ls_extinction_method none
_refine_ls_goodness_of_fit_ref 1.215
_refine_ls_hydrogen_treatment constr
_refine_ls_matrix_type full
_refine_ls_number_parameters 478
_refine_ls_number_reflns 7202
_refine_ls_number_restraints 0
_refine_ls_restrained_S_all 1.215
_refine_ls_R_factor_all 0.1171
_refine_ls_R_factor_gt 0.0897
_refine_ls_shift/su_max 0.000
_refine_ls_shift/su_mean 0.000
_refine_ls_structure_factor_coef Fsqd
_refine_ls_weighting_details 'calc w=1/[\s^2^(Fo^2^)+(0.0592P)^2^+20.9559P] where P=(Fo^2^+2Fc^2^)/3'
_refine_ls_weighting_scheme calc
_refine_ls_wR_factor_gt 0.1982
_refine_ls_wR_factor_ref 0.2176
_reflns_number_gt 5455
_reflns_number_total 7202
_reflns_threshold_expression >2sigma(I)
_cod_data_source_file c1dt11629k.txt
_cod_data_source_block (7)
_cod_depositor_comments
;
The following automatic conversions were performed:

'_symmetry_cell_setting' value 'Monoclinic' changed to 'monoclinic'
according to /home/saulius/struct/CIF-dictionaries/cif_core.dic
dictionary named 'cif_core.dic' version 2.4.1 from 2010-06-29.

Automatic conversion script
Id: cif_fix_values 1715 2011-07-08 13:25:40Z adriana 
;
_cod_original_cell_volume 4173.9(14)
_cod_original_sg_symbol_H-M 'P2(1)/n '
_cod_database_code 7017900

loop_
_symmetry_equiv_pos_as_xyz
'x, y, z'
'-x+1/2, y+1/2, -z+1/2'
'-x, -y, -z'
'x-1/2, -y-1/2, z-1/2'

loop_
_atom_site_label
_atom_site_type_symbol
_atom_site_fract_x
_atom_site_fract_y
_atom_site_fract_z
_atom_site_U_iso_or_equiv
_atom_site_adp_type
_atom_site_occupancy
_atom_site_symmetry_multiplicity
_atom_site_calc_flag
_atom_site_refinement_flags
Cu1 Cu -0.87276(7) -0.88794(2) -0.56384(6) 0.0249(2) Uani 1 1 d .
O1 O -0.7927(4) -0.92359(15) -0.7820(3) 0.0328(10) Uani 1 1 d .
C1 C -1.0097(5) -0.87293(19) -0.4860(5) 0.0242(13) Uani 1 1 d .
N1 N -0.9928(4) -0.84465(16) -0.6849(4) 0.0241(11) Uani 1 1 d .
Li1 Li -0.8151(10) -0.9293(3) -0.4027(8) 0.031(2) Uani 1 1 d .
O2 O -0.9506(4) -0.90709(16) -0.3137(3) 0.0349(11) Uani 1 1 d .
N2 N -0.6592(4) -0.88970(17) -0.3735(3) 0.0234(10) Uani 1 1 d .
C2 C -1.0281(6) -0.87982(19) -0.3846(4) 0.0245(13) Uani 1 1 d .
O3 O -1.1080(5) -0.87585(17) -0.2309(3) 0.0429(12) Uani 1 1 d .
C3 C -1.1213(6) -0.8619(2) -0.3323(5) 0.0311(15) Uani 1 1 d .
O4 O -0.6065(4) -0.91851(17) -0.8552(3) 0.0406(12) Uani 1 1 d .
C4 C -1.2115(6) -0.8337(2) -0.3834(5) 0.0339(16) Uani 1 1 d .
H4A H -1.2759 -0.8216 -0.3508 0.041 Uiso 1 1 calc R
O5 O -0.7816(4) -0.99229(14) -0.4137(3) 0.0315(10) Uani 1 1 d .
C5 C -1.1994(6) -0.8244(2) -0.4872(5) 0.0316(15) Uani 1 1 d .
H5A H -1.2574 -0.8056 -0.5243 0.038 Uiso 1 1 calc R
C6 C -1.1021(6) -0.8429(2) -0.5364(5) 0.0257(13) Uani 1 1 d .
C7 C -0.9920(8) -0.8995(3) -0.2147(5) 0.049(2) Uani 1 1 d .
H7A H -1.0038 -0.9276 -0.1809 0.059 Uiso 1 1 calc R
H7B H -0.9296 -0.8824 -0.1712 0.059 Uiso 1 1 calc R
C8 C -1.0874(6) -0.8301(2) -0.6431(5) 0.0267(13) Uani 1 1 d .
H8A H -1.1463 -0.8116 -0.6800 0.032 Uiso 1 1 calc R
C9 C -0.9718(5) -0.8307(2) -0.7865(4) 0.0240(13) Uani 1 1 d .
C10 C -1.0458(6) -0.8471(2) -0.8759(5) 0.0288(14) Uani 1 1 d .
C11 C -1.0189(6) -0.8321(2) -0.9713(5) 0.0317(15) Uani 1 1 d .
H11A H -1.0680 -0.8421 -1.0307 0.038 Uiso 1 1 calc R
C12 C -0.9215(6) -0.8028(2) -0.9807(5) 0.0354(16) Uani 1 1 d .
H12A H -0.9062 -0.7932 -1.0456 0.043 Uiso 1 1 calc R
C13 C -0.8463(6) -0.7879(2) -0.8929(5) 0.0341(16) Uani 1 1 d .
H13A H -0.7799 -0.7686 -0.8994 0.041 Uiso 1 1 calc R
C14 C -0.8698(6) -0.8018(2) -0.7937(4) 0.0249(13) Uani 1 1 d .
C15 C -1.1518(6) -0.8810(2) -0.8700(5) 0.0358(16) Uani 1 1 d .
H15A H -1.1520 -0.8894 -0.7976 0.043 Uiso 1 1 calc R
C16 C -1.2804(7) -0.8611(3) -0.9092(6) 0.053(2) Uani 1 1 d .
H16A H -1.2938 -0.8349 -0.8702 0.079 Uiso 1 1 calc R
H16B H -1.3451 -0.8825 -0.9012 0.079 Uiso 1 1 calc R
H16C H -1.2830 -0.8535 -0.9808 0.079 Uiso 1 1 calc R
C17 C -1.1275(9) -0.9235(3) -0.9317(7) 0.060(2) Uani 1 1 d .
H17A H -1.1945 -0.9444 -0.9274 0.089 Uiso 1 1 calc R
H17B H -1.0488 -0.9366 -0.9033 0.089 Uiso 1 1 calc R
H17C H -1.1242 -0.9159 -1.0027 0.089 Uiso 1 1 calc R
C18 C -0.7912(6) -0.7838(2) -0.6947(5) 0.0315(15) Uani 1 1 d .
H18A H -0.7941 -0.8062 -0.6406 0.038 Uiso 1 1 calc R
C19 C -0.6523(6) -0.7756(3) -0.7059(6) 0.0462(19) Uani 1 1 d .
H19A H -0.6095 -0.7646 -0.6419 0.069 Uiso 1 1 calc R
H19B H -0.6462 -0.7542 -0.7595 0.069 Uiso 1 1 calc R
H19C H -0.6140 -0.8030 -0.7233 0.069 Uiso 1 1 calc R
C20 C -0.8537(7) -0.7413(2) -0.6592(5) 0.0426(18) Uani 1 1 d .
H20A H -0.8051 -0.7301 -0.5978 0.064 Uiso 1 1 calc R
H20B H -0.9375 -0.7481 -0.6450 0.064 Uiso 1 1 calc R
H20C H -0.8575 -0.7193 -0.7126 0.064 Uiso 1 1 calc R
C21 C -0.7083(6) -0.90083(18) -0.6039(4) 0.0232(13) Uani 1 1 d .
C22 C -0.6959(6) -0.9103(2) -0.7058(4) 0.0253(13) Uani 1 1 d .
C23 C -0.5849(6) -0.9085(2) -0.7515(5) 0.0321(15) Uani 1 1 d .
C24 C -0.4720(6) -0.8970(2) -0.6946(5) 0.0355(16) Uani 1 1 d .
H24A H -0.3973 -0.8954 -0.7239 0.043 Uiso 1 1 calc R
C25 C -0.4770(6) -0.8881(2) -0.5896(5) 0.0313(14) Uani 1 1 d .
H25A H -0.4031 -0.8807 -0.5478 0.038 Uiso 1 1 calc R
C26 C -0.5898(6) -0.8899(2) -0.5462(4) 0.0248(13) Uani 1 1 d .
C27 C -0.7432(6) -0.9184(3) -0.8777(5) 0.0412(17) Uani 1 1 d .
H27A H -0.7720 -0.8906 -0.9103 0.049 Uiso 1 1 calc R
H27B H -0.7711 -0.9426 -0.9241 0.049 Uiso 1 1 calc R
C28 C -0.5784(5) -0.8801(2) -0.4339(4) 0.0254(13) Uani 1 1 d .
H28A H -0.5056 -0.8655 -0.4050 0.030 Uiso 1 1 calc R
C29 C -0.6389(5) -0.8725(2) -0.2677(4) 0.0248(13) Uani 1 1 d .
C30 C -0.5836(6) -0.8995(2) -0.1879(5) 0.0328(15) Uani 1 1 d .
C31 C -0.5711(7) -0.8821(3) -0.0880(5) 0.0409(17) Uani 1 1 d .
H31A H -0.5337 -0.8994 -0.0335 0.049 Uiso 1 1 calc R
C32 C -0.6127(6) -0.8399(3) -0.0678(5) 0.0414(18) Uani 1 1 d .
H32A H -0.6012 -0.8288 -0.0009 0.050 Uiso 1 1 calc R
C33 C -0.6714(6) -0.8143(2) -0.1477(5) 0.0383(17) Uani 1 1 d .
H33A H -0.7015 -0.7862 -0.1337 0.046 Uiso 1 1 calc R
C34 C -0.6865(6) -0.8302(2) -0.2509(5) 0.0295(14) Uani 1 1 d .
C35 C -0.5357(6) -0.9467(2) -0.2042(5) 0.0382(17) Uani 1 1 d .
H35A H -0.5517 -0.9532 -0.2781 0.046 Uiso 1 1 calc R
C36 C -0.3928(7) -0.9512(3) -0.1711(7) 0.058(2) Uani 1 1 d .
H36A H -0.3489 -0.9294 -0.2067 0.087 Uiso 1 1 calc R
H36B H -0.3657 -0.9804 -0.1879 0.087 Uiso 1 1 calc R
H36C H -0.3747 -0.9465 -0.0980 0.087 Uiso 1 1 calc R
C37 C -0.6074(8) -0.9813(3) -0.1479(7) 0.056(2) Uani 1 1 d .
H37A H -0.6962 -0.9782 -0.1690 0.083 Uiso 1 1 calc R
H37B H -0.5899 -0.9767 -0.0748 0.083 Uiso 1 1 calc R
H37C H -0.5808 -1.0106 -0.1647 0.083 Uiso 1 1 calc R
C38 C -0.7513(6) -0.8021(2) -0.3394(5) 0.0353(16) Uani 1 1 d .
H38A H -0.7855 -0.8226 -0.3943 0.042 Uiso 1 1 calc R
C39 C -0.8619(7) -0.7745(3) -0.3090(7) 0.050(2) Uani 1 1 d .
H39A H -0.9207 -0.7937 -0.2813 0.075 Uiso 1 1 calc R
H39B H -0.9033 -0.7595 -0.3689 0.075 Uiso 1 1 calc R
H39C H -0.8307 -0.7529 -0.2580 0.075 Uiso 1 1 calc R
C40 C -0.6561(7) -0.7717(2) -0.3840(6) 0.0452(18) Uani 1 1 d .
H40A H -0.5875 -0.7892 -0.4027 0.068 Uiso 1 1 calc R
H40B H -0.6244 -0.7501 -0.3331 0.068 Uiso 1 1 calc R
H40C H -0.6970 -0.7567 -0.4440 0.068 Uiso 1 1 calc R
C41 C -0.6703(6) -1.0037(2) -0.4618(5) 0.0317(15) Uani 1 1 d .
H41A H -0.6188 -1.0242 -0.4174 0.038 Uiso 1 1 calc R
H41B H -0.6210 -0.9770 -0.4682 0.038 Uiso 1 1 calc R
C42 C -0.7022(7) -1.0246(3) -0.5676(5) 0.0431(18) Uani 1 1 d .
H42A H -0.6258 -1.0314 -0.5957 0.065 Uiso 1 1 calc R
H42B H -0.7516 -1.0042 -0.6124 0.065 Uiso 1 1 calc R
H42C H -0.7493 -1.0514 -0.5616 0.065 Uiso 1 1 calc R
C43 C -0.8428(7) -1.0307(2) -0.3769(7) 0.0475(19) Uani 1 1 d .
H43A H -0.7841 -1.0465 -0.3268 0.057 Uiso 1 1 calc R
H43B H -0.8680 -1.0507 -0.4340 0.057 Uiso 1 1 calc R
C44 C -0.9554(7) -1.0175(3) -0.3283(6) 0.049(2) Uani 1 1 d .
H44A H -0.9947 -1.0436 -0.3043 0.074 Uiso 1 1 calc R
H44B H -1.0141 -1.0024 -0.3781 0.074 Uiso 1 1 calc R
H44C H -0.9303 -0.9981 -0.2711 0.074 Uiso 1 1 calc R

loop_
_atom_site_aniso_label
_atom_site_aniso_U_11
_atom_site_aniso_U_22
_atom_site_aniso_U_33
_atom_site_aniso_U_23
_atom_site_aniso_U_13
_atom_site_aniso_U_12
Cu1 0.0239(4) 0.0308(4) 0.0207(4) -0.0003(3) 0.0058(3) -0.0013(3)
O1 0.034(2) 0.050(3) 0.015(2) -0.0035(19) 0.0022(18) -0.002(2)
C1 0.023(3) 0.023(3) 0.027(3) -0.005(2) 0.002(2) -0.006(2)
N1 0.023(3) 0.026(3) 0.023(3) 0.003(2) 0.001(2) -0.002(2)
Li1 0.033(6) 0.031(6) 0.027(6) -0.001(4) 0.002(4) 0.000(5)
O2 0.040(3) 0.047(3) 0.018(2) 0.0027(19) 0.0045(19) 0.000(2)
N2 0.026(3) 0.030(3) 0.014(2) 0.000(2) -0.0001(19) -0.004(2)
C2 0.028(3) 0.024(3) 0.022(3) -0.004(2) 0.003(2) -0.007(2)
O3 0.046(3) 0.062(3) 0.024(2) -0.001(2) 0.014(2) -0.002(2)
C3 0.029(3) 0.033(4) 0.034(4) -0.010(3) 0.012(3) -0.008(3)
O4 0.038(3) 0.065(3) 0.021(2) 0.004(2) 0.011(2) 0.012(2)
C4 0.031(4) 0.045(4) 0.028(4) -0.015(3) 0.013(3) -0.006(3)
O5 0.031(2) 0.029(2) 0.034(3) 0.0043(19) 0.0034(19) -0.0040(19)
C5 0.025(3) 0.030(4) 0.039(4) -0.008(3) 0.005(3) 0.000(3)
C6 0.024(3) 0.025(3) 0.027(3) -0.007(3) 0.000(2) -0.009(3)
C7 0.066(5) 0.064(5) 0.022(3) 0.000(3) 0.019(3) 0.013(4)
C8 0.024(3) 0.027(3) 0.028(3) 0.000(3) 0.000(3) 0.001(3)
C9 0.023(3) 0.029(3) 0.021(3) 0.004(2) 0.004(2) 0.003(3)
C10 0.028(3) 0.031(3) 0.029(3) 0.001(3) 0.008(3) 0.001(3)
C11 0.034(4) 0.037(4) 0.025(3) -0.001(3) 0.005(3) 0.005(3)
C12 0.041(4) 0.043(4) 0.024(3) 0.009(3) 0.014(3) 0.007(3)
C13 0.030(4) 0.037(4) 0.038(4) 0.009(3) 0.016(3) 0.000(3)
C14 0.027(3) 0.025(3) 0.023(3) 0.004(2) 0.004(2) 0.005(3)
C15 0.038(4) 0.043(4) 0.025(3) 0.000(3) -0.001(3) -0.015(3)
C16 0.040(4) 0.078(6) 0.040(4) 0.011(4) 0.000(3) -0.013(4)
C17 0.075(6) 0.048(5) 0.054(5) -0.002(4) 0.004(4) -0.018(5)
C18 0.033(4) 0.033(4) 0.028(3) 0.008(3) 0.003(3) -0.004(3)
C19 0.030(4) 0.045(4) 0.061(5) 0.005(4) -0.001(3) -0.009(3)
C20 0.052(5) 0.043(4) 0.032(4) -0.005(3) 0.003(3) -0.003(3)
C21 0.032(3) 0.016(3) 0.023(3) 0.007(2) 0.010(2) 0.003(2)
C22 0.029(3) 0.026(3) 0.021(3) -0.003(2) -0.001(2) 0.001(3)
C23 0.037(4) 0.037(4) 0.025(3) 0.009(3) 0.014(3) 0.011(3)
C24 0.025(3) 0.044(4) 0.038(4) 0.010(3) 0.008(3) 0.007(3)
C25 0.025(3) 0.041(4) 0.029(3) 0.010(3) 0.006(3) 0.003(3)
C26 0.031(3) 0.024(3) 0.020(3) 0.003(3) 0.005(2) -0.001(3)
C27 0.041(4) 0.063(5) 0.019(3) 0.000(3) 0.004(3) 0.006(4)
C28 0.022(3) 0.031(4) 0.022(3) -0.002(3) -0.003(2) -0.003(3)
C29 0.019(3) 0.038(4) 0.017(3) -0.005(3) 0.004(2) -0.008(3)
C30 0.028(3) 0.043(4) 0.027(3) 0.003(3) 0.003(3) -0.004(3)
C31 0.042(4) 0.054(5) 0.026(4) 0.003(3) 0.000(3) -0.013(4)
C32 0.036(4) 0.063(5) 0.026(4) -0.013(3) 0.006(3) -0.014(4)
C33 0.034(4) 0.044(4) 0.039(4) -0.016(3) 0.012(3) -0.012(3)
C34 0.025(3) 0.031(4) 0.032(4) -0.003(3) 0.003(3) -0.013(3)
C35 0.041(4) 0.050(4) 0.022(3) 0.002(3) -0.004(3) 0.000(3)
C36 0.044(5) 0.074(6) 0.055(5) -0.009(4) 0.001(4) 0.007(4)
C37 0.055(5) 0.050(5) 0.060(5) 0.015(4) -0.004(4) -0.001(4)
C38 0.036(4) 0.028(4) 0.040(4) -0.010(3) -0.001(3) -0.003(3)
C39 0.042(4) 0.041(4) 0.065(5) -0.009(4) -0.002(4) 0.000(3)
C40 0.053(5) 0.038(4) 0.045(4) 0.000(3) 0.006(4) -0.009(4)
C41 0.028(3) 0.029(4) 0.039(4) 0.005(3) 0.004(3) 0.000(3)
C42 0.036(4) 0.054(5) 0.039(4) -0.005(3) 0.005(3) 0.002(3)
C43 0.042(4) 0.031(4) 0.072(6) 0.003(4) 0.015(4) -0.013(3)
C44 0.039(4) 0.049(5) 0.063(5) 0.018(4) 0.017(4) -0.014(4)

loop_
_atom_type_symbol
_atom_type_description
_atom_type_scat_dispersion_real
_atom_type_scat_dispersion_imag
_atom_type_scat_source
C C 0.0033 0.0016 'International Tables Vol C Tables 4.2.6.8 and 6.1.1.4'
H H 0.0000 0.0000 'International Tables Vol C Tables 4.2.6.8 and 6.1.1.4'
Li Li -0.0003 0.0001 'International Tables Vol C Tables 4.2.6.8 and 6.1.1.4'
N N 0.0061 0.0033 'International Tables Vol C Tables 4.2.6.8 and 6.1.1.4'
O O 0.0106 0.0060 'International Tables Vol C Tables 4.2.6.8 and 6.1.1.4'
Cu Cu 0.3201 1.2651 'International Tables Vol C Tables 4.2.6.8 and 6.1.1.4'

loop_
_geom_angle_atom_site_label_1
_geom_angle_atom_site_label_2
_geom_angle_atom_site_label_3
_geom_angle
C21 Cu1 C1 163.8(2)
C21 Cu1 N1 111.9(2)
C1 Cu1 N1 80.6(2)
C21 Cu1 Li1 89.6(3)
C1 Cu1 Li1 78.0(3)
N1 Cu1 Li1 158.5(3)
C22 O1 C27 105.6(5)
C2 C1 C6 111.1(5)
C2 C1 Cu1 132.7(5)
C6 C1 Cu1 115.3(4)
C8 N1 C9 121.2(5)
C8 N1 Cu1 107.4(4)
C9 N1 Cu1 131.2(4)
O5 Li1 N2 115.4(6)
O5 Li1 O2 120.3(6)
N2 Li1 O2 108.5(5)
O5 Li1 Cu1 117.4(5)
N2 Li1 Cu1 88.6(4)
O2 Li1 Cu1 101.5(4)
O5 Li1 C2 134.2(5)
N2 Li1 C2 109.4(5)
O2 Li1 C2 30.3(2)
Cu1 Li1 C2 71.3(3)
C2 O2 C7 105.9(5)
C2 O2 Li1 102.2(4)
C7 O2 Li1 150.5(5)
C28 N2 C29 118.2(5)
C28 N2 Li1 128.1(5)
C29 N2 Li1 113.6(5)
C1 C2 C3 127.9(6)
C1 C2 O2 124.7(5)
C3 C2 O2 107.4(5)
C1 C2 Li1 77.2(4)
C3 C2 Li1 154.9(5)
O2 C2 Li1 47.5(3)
C3 O3 C7 106.0(5)
O3 C3 C2 111.3(6)
O3 C3 C4 128.8(6)
C2 C3 C4 119.9(6)
C23 O4 C27 103.7(5)
C3 C4 C5 116.1(6)
C3 C4 H4A 121.9
C5 C4 H4A 121.9
C43 O5 C41 112.7(5)
C43 O5 Li1 131.6(5)
C41 O5 Li1 115.6(5)
C6 C5 C4 121.8(6)
C6 C5 H5A 119.1
C4 C5 H5A 119.1
C5 C6 C1 123.1(6)
C5 C6 C8 120.3(6)
C1 C6 C8 116.6(5)
O3 C7 O2 108.0(5)
O3 C7 H7A 110.1
O2 C7 H7A 110.1
O3 C7 H7B 110.1
O2 C7 H7B 110.1
H7A C7 H7B 108.4
N1 C8 C6 119.9(5)
N1 C8 H8A 120.1
C6 C8 H8A 120.1
C14 C9 C10 121.2(5)
C14 C9 N1 117.1(5)
C10 C9 N1 121.6(5)
C11 C10 C9 118.0(6)
C11 C10 C15 119.9(6)
C9 C10 C15 122.1(5)
C12 C11 C10 122.1(6)
C12 C11 H11A 119.0
C10 C11 H11A 119.0
C11 C12 C13 119.8(6)
C11 C12 H12A 120.1
C13 C12 H12A 120.1
C12 C13 C14 120.6(6)
C12 C13 H13A 119.7
C14 C13 H13A 119.7
C9 C14 C13 118.2(6)
C9 C14 C18 120.3(5)
C13 C14 C18 121.4(6)
C16 C15 C10 111.3(6)
C16 C15 C17 110.6(6)
C10 C15 C17 110.4(6)
C16 C15 H15A 108.2
C10 C15 H15A 108.2
C17 C15 H15A 108.2
C15 C16 H16A 109.5
C15 C16 H16B 109.5
H16A C16 H16B 109.5
C15 C16 H16C 109.5
H16A C16 H16C 109.5
H16B C16 H16C 109.5
C15 C17 H17A 109.5
C15 C17 H17B 109.5
H17A C17 H17B 109.5
C15 C17 H17C 109.5
H17A C17 H17C 109.5
H17B C17 H17C 109.5
C19 C18 C20 111.1(6)
C19 C18 C14 114.0(6)
C20 C18 C14 109.3(5)
C19 C18 H18A 107.4
C20 C18 H18A 107.4
C14 C18 H18A 107.4
C18 C19 H19A 109.5
C18 C19 H19B 109.5
H19A C19 H19B 109.5
C18 C19 H19C 109.5
H19A C19 H19C 109.5
H19B C19 H19C 109.5
C18 C20 H20A 109.5
C18 C20 H20B 109.5
H20A C20 H20B 109.5
C18 C20 H20C 109.5
H20A C20 H20C 109.5
H20B C20 H20C 109.5
C22 C21 C26 111.6(5)
C22 C21 Cu1 120.1(5)
C26 C21 Cu1 125.9(4)
C21 C22 C23 126.4(6)
C21 C22 O1 126.2(5)
C23 C22 O1 107.4(5)
C24 C23 O4 127.6(6)
C24 C23 C22 120.9(6)
O4 C23 C22 111.5(6)
C23 C24 C25 115.7(6)
C23 C24 H24A 122.2
C25 C24 H24A 122.2
C26 C25 C24 122.1(6)
C26 C25 H25A 119.0
C24 C25 H25A 119.0
C25 C26 C21 123.2(5)
C25 C26 C28 115.2(5)
C21 C26 C28 121.5(5)
O1 C27 O4 107.4(5)
O1 C27 H27A 110.2
O4 C27 H27A 110.2
O1 C27 H27B 110.2
O4 C27 H27B 110.2
H27A C27 H27B 108.5
N2 C28 C26 126.0(5)
N2 C28 H28A 117.0
C26 C28 H28A 117.0
C30 C29 C34 122.8(6)
C30 C29 N2 119.9(6)
C34 C29 N2 117.1(5)
C29 C30 C31 117.6(6)
C29 C30 C35 123.6(6)
C31 C30 C35 118.8(6)
C32 C31 C30 121.8(7)
C32 C31 H31A 119.1
C30 C31 H31A 119.1
C31 C32 C33 119.6(6)
C31 C32 H32A 120.2
C33 C32 H32A 120.2
C32 C33 C34 121.1(7)
C32 C33 H33A 119.5
C34 C33 H33A 119.5
C29 C34 C33 117.1(6)
C29 C34 C38 121.6(5)
C33 C34 C38 121.4(6)
C30 C35 C37 111.5(6)
C30 C35 C36 112.3(6)
C37 C35 C36 110.2(6)
C30 C35 H35A 107.6
C37 C35 H35A 107.6
C36 C35 H35A 107.6
C35 C36 H36A 109.5
C35 C36 H36B 109.5
H36A C36 H36B 109.5
C35 C36 H36C 109.5
H36A C36 H36C 109.5
H36B C36 H36C 109.5
C35 C37 H37A 109.5
C35 C37 H37B 109.5
H37A C37 H37B 109.5
C35 C37 H37C 109.5
H37A C37 H37C 109.5
H37B C37 H37C 109.5
C34 C38 C40 111.0(6)
C34 C38 C39 113.2(6)
C40 C38 C39 110.1(6)
C34 C38 H38A 107.5
C40 C38 H38A 107.5
C39 C38 H38A 107.5
C38 C39 H39A 109.5
C38 C39 H39B 109.5
H39A C39 H39B 109.5
C38 C39 H39C 109.5
H39A C39 H39C 109.5
H39B C39 H39C 109.5
C38 C40 H40A 109.5
C38 C40 H40B 109.5
H40A C40 H40B 109.5
C38 C40 H40C 109.5
H40A C40 H40C 109.5
H40B C40 H40C 109.5
O5 C41 C42 112.9(5)
O5 C41 H41A 109.0
C42 C41 H41A 109.0
O5 C41 H41B 109.0
C42 C41 H41B 109.0
H41A C41 H41B 107.8
C41 C42 H42A 109.5
C41 C42 H42B 109.5
H42A C42 H42B 109.5
C41 C42 H42C 109.5
H42A C42 H42C 109.5
H42B C42 H42C 109.5
O5 C43 C44 110.8(6)
O5 C43 H43A 109.5
C44 C43 H43A 109.5
O5 C43 H43B 109.5
C44 C43 H43B 109.5
H43A C43 H43B 108.1
C43 C44 H44A 109.5
C43 C44 H44B 109.5
H44A C44 H44B 109.5
C43 C44 H44C 109.5
H44A C44 H44C 109.5
H44B C44 H44C 109.5

loop_
_geom_bond_atom_site_label_1
_geom_bond_atom_site_label_2
_geom_bond_distance
Cu1 C21 1.938(6)
Cu1 C1 1.940(6)
Cu1 N1 2.310(5)
Cu1 Li1 2.456(10)
O1 C22 1.401(7)
O1 C27 1.427(7)
C1 C2 1.381(8)
C1 C6 1.437(9)
N1 C8 1.287(8)
N1 C9 1.437(7)
Li1 O5 1.938(11)
Li1 N2 2.046(12)
Li1 O2 2.081(12)
Li1 C2 2.758(12)
O2 C2 1.423(7)
O2 C7 1.438(8)
N2 C28 1.276(8)
N2 C29 1.466(7)
C2 C3 1.386(8)
O3 C3 1.380(8)
O3 C7 1.423(9)
C3 C4 1.392(10)
O4 C23 1.380(8)
O4 C27 1.455(8)
C4 C5 1.407(9)
C4 H4A 0.9300
O5 C43 1.442(8)
O5 C41 1.456(8)
C5 C6 1.406(9)
C5 H5A 0.9300
C6 C8 1.473(8)
C7 H7A 0.9700
C7 H7B 0.9700
C8 H8A 0.9300
C9 C14 1.408(8)
C9 C10 1.414(9)
C10 C11 1.391(9)
C10 C15 1.534(9)
C11 C12 1.382(9)
C11 H11A 0.9300
C12 C13 1.390(10)
C12 H12A 0.9300
C13 C14 1.415(8)
C13 H13A 0.9300
C14 C18 1.548(9)
C15 C16 1.528(10)
C15 C17 1.552(10)
C15 H15A 0.9800
C16 H16A 0.9600
C16 H16B 0.9600
C16 H16C 0.9600
C17 H17A 0.9600
C17 H17B 0.9600
C17 H17C 0.9600
C18 C19 1.532(9)
C18 C20 1.540(9)
C18 H18A 0.9800
C19 H19A 0.9600
C19 H19B 0.9600
C19 H19C 0.9600
C20 H20A 0.9600
C20 H20B 0.9600
C20 H20C 0.9600
C21 C22 1.385(8)
C21 C26 1.429(8)
C22 C23 1.396(9)
C23 C24 1.380(9)
C24 C25 1.406(9)
C24 H24A 0.9300
C25 C26 1.398(8)
C25 H25A 0.9300
C26 C28 1.487(8)
C27 H27A 0.9700
C27 H27B 0.9700
C28 H28A 0.9300
C29 C30 1.393(9)
C29 C34 1.401(9)
C30 C31 1.398(9)
C30 C35 1.534(10)
C31 C32 1.382(10)
C31 H31A 0.9300
C32 C33 1.383(10)
C32 H32A 0.9300
C33 C34 1.420(9)
C33 H33A 0.9300
C34 C38 1.525(9)
C35 C37 1.535(10)
C35 C36 1.542(10)
C35 H35A 0.9800
C36 H36A 0.9600
C36 H36B 0.9600
C36 H36C 0.9600
C37 H37A 0.9600
C37 H37B 0.9600
C37 H37C 0.9600
C38 C40 1.539(10)
C38 C39 1.540(10)
C38 H38A 0.9800
C39 H39A 0.9600
C39 H39B 0.9600
C39 H39C 0.9600
C40 H40A 0.9600
C40 H40B 0.9600
C40 H40C 0.9600
C41 C42 1.518(9)
C41 H41A 0.9700
C41 H41B 0.9700
C42 H42A 0.9600
C42 H42B 0.9600
C42 H42C 0.9600
C43 C44 1.486(10)
C43 H43A 0.9700
C43 H43B 0.9700
C44 H44A 0.9600
C44 H44B 0.9600
C44 H44C 0.9600
